data_7204774
loop_
_publ_author_name
'Smith, Caroline E.'
'Smith, Philip S.'
'Thomas, Rhodri Ll.'
'Robins, Edward G.'
'Collings, Jonathan C.'
'Dai, Chaoyang'
'Scott, Andrew J.'
'Borwick, Simon'
'Batsanov, Andrei S.'
'Watt, Stephen W.'
'Clark, Stewart J.'
'Viney, Christopher'
'Howard, Judith A. K.'
'Clegg, William'
'Marder, Todd B.'

_publ_section_title
;
 Arene-perfluoroarene interactions in crystal engineering: structural
 preferences in polyfluorinated tolans
;
_journal_coden_ASTM JMACEP
_journal_issue 3
_journal_name_full 'Journal of Materials Chemistry'
_journal_page_first 413
_journal_page_last 420
_journal_paper_doi 10.1039/b314094f
_journal_volume 14
_journal_year 2004
_chemical_formula_moiety 'C19 H16 F4 O'
_chemical_formula_sum 'C19 H16 F4 O'
_chemical_formula_weight 336.32
_chemical_melting_point 300.4(3)
_chemical_name_systematic
;
1-(4-n-pentoxytetrafluorophenyl)-2-phenylacetylene
;
_space_group_IT_number 2
_symmetry_cell_setting triclinic
_symmetry_space_group_name_Hall '-P 1'
_symmetry_space_group_name_H-M 'P -1'
_atom_sites_solution_hydrogens difmap
_atom_sites_solution_primary direct
_atom_sites_solution_secondary difmap
_audit_creation_method SHELXL-97
_cell_angle_alpha 63.225(2)
_cell_angle_beta 76.621(3)
_cell_angle_gamma 85.017(3)
_cell_formula_units_Z 2
_cell_length_a 8.514(1)
_cell_length_b 10.454(2)
_cell_length_c 10.600(2)
_cell_measurement_reflns_used 3572
_cell_measurement_temperature 120(2)
_cell_measurement_theta_max 26.34
_cell_measurement_theta_min 2.18
_cell_volume 819.3(2)
_computing_cell_refinement 'Bruker SMART'
_computing_data_collection 'Bruker SMART'
_computing_data_reduction 'Bruker SHELXTL'
_computing_molecular_graphics 'Bruker SHELXTL'
_computing_publication_material 'Bruker SHELXTL'
_computing_structure_refinement 'SHELXL-97 (Sheldrick, 1997)'
_computing_structure_solution 'SHELXS-97 (Sheldrick, 1990)'
_diffrn_ambient_temperature 120(2)
_diffrn_detector_area_resol_mean 8
_diffrn_measured_fraction_theta_full 0.990
_diffrn_measured_fraction_theta_max 0.990
_diffrn_measurement_device_type 'SMART 1K CCD area detector'
_diffrn_measurement_method \w
_diffrn_radiation_monochromator graphite
_diffrn_radiation_source 'fine-focus sealed tube'
_diffrn_radiation_type MoK\a
_diffrn_radiation_wavelength 0.71073
_diffrn_reflns_av_R_equivalents 0.0256
_diffrn_reflns_av_sigmaI/netI 0.0270
_diffrn_reflns_limit_h_max 10
_diffrn_reflns_limit_h_min -10
_diffrn_reflns_limit_k_max 12
_diffrn_reflns_limit_k_min -13
_diffrn_reflns_limit_l_max 13
_diffrn_reflns_limit_l_min -13
_diffrn_reflns_number 6775
_diffrn_reflns_theta_full 26.38
_diffrn_reflns_theta_max 26.38
_diffrn_reflns_theta_min 2.18
_exptl_absorpt_coefficient_mu 0.114
_exptl_absorpt_correction_type none
_exptl_crystal_colour colourless
_exptl_crystal_density_diffrn 1.363
_exptl_crystal_density_meas ?
_exptl_crystal_density_method .
_exptl_crystal_description 'irregular shape'
_exptl_crystal_F_000 348
_exptl_crystal_size_max 0.80
_exptl_crystal_size_mid 0.38
_exptl_crystal_size_min 0.25
_refine_diff_density_max 0.274
_refine_diff_density_min -0.271
_refine_diff_density_rms 0.055
_refine_ls_extinction_method none
_refine_ls_goodness_of_fit_ref 1.042
_refine_ls_hydrogen_treatment refall
_refine_ls_matrix_type full
_refine_ls_number_parameters 281
_refine_ls_number_reflns 3315
_refine_ls_number_restraints 0
_refine_ls_restrained_S_all 1.042
_refine_ls_R_factor_all 0.0627
_refine_ls_R_factor_gt 0.0468
_refine_ls_shift/su_max 0.000
_refine_ls_shift/su_mean 0.000
_refine_ls_structure_factor_coef Fsqd
_refine_ls_weighting_details 'calc w=1/[\s^2^(Fo^2^)+(0.0565P)^2^+0.5500P] where P=(Fo^2^+2Fc^2^)/3'
_refine_ls_weighting_scheme calc
_refine_ls_wR_factor_gt 0.1155
_refine_ls_wR_factor_ref 0.1275
_reflns_number_gt 2605
_reflns_number_total 3315
_reflns_threshold_expression I>2\s(I)
_cod_data_source_file b314094f.txt
_cod_data_source_block 4f
_cod_depositor_comments
;
The following automatic conversions were performed:

'_chemical_melting_point' value '27.0--27.5\% C' was changed to
'300.4(3)' - it was converted from degrees Celsius(C) to Kelvins(K),
the average value was taken and precision was estimated.

Automatic conversion script
Id: cif_fix_values 1569 2011-02-09 13:29:24Z adriana 
;
_cod_original_sg_symbol_H-M P-1
_cod_database_code 7204774

loop_
_symmetry_equiv_pos_as_xyz
'x, y, z'
'-x, -y, -z'

loop_
_atom_site_label
_atom_site_type_symbol
_atom_site_fract_x
_atom_site_fract_y
_atom_site_fract_z
_atom_site_U_iso_or_equiv
_atom_site_adp_type
_atom_site_occupancy
_atom_site_symmetry_multiplicity
_atom_site_calc_flag
_atom_site_refinement_flags
_atom_site_disorder_assembly
_atom_site_disorder_group
O O 0.51465(17) 0.81398(14) 0.40293(15) 0.0294(3) Uani 1 1 d . . .
F2 F 0.45636(13) 0.62315(12) 0.67385(12) 0.0288(3) Uani 1 1 d . . .
F3 F 0.62099(15) 0.37910(12) 0.77183(12) 0.0333(3) Uani 1 1 d . . .
F5 F 0.92822(14) 0.51008(13) 0.29639(13) 0.0331(3) Uani 1 1 d . . .
F6 F 0.76814(15) 0.75225(13) 0.19751(12) 0.0338(3) Uani 1 1 d . . .
C1 C 0.6070(2) 0.69674(19) 0.4345(2) 0.0216(4) Uani 1 1 d . . .
C2 C 0.5758(2) 0.59659(19) 0.5800(2) 0.0217(4) Uani 1 1 d . . .
C3 C 0.6600(2) 0.47147(19) 0.6300(2) 0.0233(4) Uani 1 1 d . . .
C4 C 0.7820(2) 0.43635(19) 0.5376(2) 0.0229(4) Uani 1 1 d . . .
C5 C 0.8122(2) 0.5360(2) 0.3924(2) 0.0240(4) Uani 1 1 d . . .
C6 C 0.7287(2) 0.6628(2) 0.3407(2) 0.0230(4) Uani 1 1 d . . .
C7 C 0.8680(2) 0.3051(2) 0.5911(2) 0.0249(4) Uani 1 1 d . . .
C8 C 0.9367(2) 0.1943(2) 0.6414(2) 0.0246(4) Uani 1 1 d . . .
C9 C 1.0170(2) 0.0591(2) 0.6987(2) 0.0219(4) Uani 1 1 d . . .
C10 C 0.9882(2) -0.0302(2) 0.8480(2) 0.0256(4) Uani 1 1 d . . .
H10 H 0.910(3) -0.003(2) 0.912(2) 0.028(6) Uiso 1 1 d . . .
C11 C 1.0640(2) -0.1613(2) 0.9007(2) 0.0279(4) Uani 1 1 d . . .
H11 H 1.047(3) -0.222(2) 1.000(3) 0.032(6) Uiso 1 1 d . . .
C12 C 1.1680(2) -0.2052(2) 0.8057(2) 0.0266(4) Uani 1 1 d . . .
H12 H 1.218(3) -0.299(2) 0.845(2) 0.026(5) Uiso 1 1 d . . .
C13 C 1.1977(2) -0.1170(2) 0.6577(2) 0.0267(4) Uani 1 1 d . . .
H13 H 1.271(3) -0.148(3) 0.591(3) 0.037(6) Uiso 1 1 d . . .
C14 C 1.1244(2) 0.0150(2) 0.6036(2) 0.0257(4) Uani 1 1 d . . .
H14 H 1.141(3) 0.074(2) 0.502(3) 0.030(6) Uiso 1 1 d . . .
C15 C 0.5300(2) 0.9312(2) 0.2572(2) 0.0238(4) Uani 1 1 d . . .
H151 H 0.641(3) 0.968(2) 0.221(2) 0.029(6) Uiso 1 1 d . . .
H152 H 0.496(3) 0.897(2) 0.197(2) 0.022(5) Uiso 1 1 d . . .
C16 C 0.4142(2) 1.0427(2) 0.2775(2) 0.0240(4) Uani 1 1 d . . .
H161 H 0.304(3) 0.993(2) 0.325(2) 0.028(6) Uiso 1 1 d . . .
H162 H 0.443(2) 1.068(2) 0.347(2) 0.021(5) Uiso 1 1 d . . .
C17 C 0.4035(3) 1.1767(2) 0.1374(2) 0.0270(4) Uani 1 1 d . . .
H171 H 0.512(3) 1.228(3) 0.091(3) 0.041(7) Uiso 1 1 d . . .
H172 H 0.369(3) 1.151(2) 0.067(3) 0.033(6) Uiso 1 1 d . . .
C18 C 0.2807(3) 1.2803(2) 0.1704(2) 0.0282(4) Uani 1 1 d . . .
H181 H 0.172(3) 1.223(3) 0.222(3) 0.044(7) Uiso 1 1 d . . .
H182 H 0.314(3) 1.301(2) 0.243(2) 0.029(6) Uiso 1 1 d . . .
C19 C 0.2614(3) 1.4176(2) 0.0367(3) 0.0380(5) Uani 1 1 d . . .
H191 H 0.367(4) 1.474(3) -0.011(3) 0.056(8) Uiso 1 1 d . . .
H192 H 0.220(3) 1.396(3) -0.034(3) 0.045(7) Uiso 1 1 d . . .
H193 H 0.185(4) 1.479(3) 0.063(3) 0.055(8) Uiso 1 1 d . . .

loop_
_atom_site_aniso_label
_atom_site_aniso_U_11
_atom_site_aniso_U_22
_atom_site_aniso_U_33
_atom_site_aniso_U_23
_atom_site_aniso_U_13
_atom_site_aniso_U_12
O 0.0288(7) 0.0250(7) 0.0253(7) -0.0084(6) 0.0004(6) 0.0128(6)
F2 0.0275(6) 0.0295(6) 0.0252(6) -0.0136(5) 0.0017(5) 0.0104(5)
F3 0.0391(7) 0.0289(6) 0.0237(6) -0.0082(5) -0.0035(5) 0.0120(5)
F5 0.0275(6) 0.0362(7) 0.0347(7) -0.0212(5) 0.0023(5) 0.0118(5)
F6 0.0356(7) 0.0320(6) 0.0242(6) -0.0104(5) 0.0028(5) 0.0108(5)
C1 0.0189(9) 0.0204(9) 0.0262(10) -0.0120(8) -0.0045(7) 0.0053(7)
C2 0.0187(9) 0.0243(9) 0.0253(9) -0.0163(8) -0.0013(7) 0.0051(7)
C3 0.0242(9) 0.0214(9) 0.0229(9) -0.0090(8) -0.0052(7) 0.0032(7)
C4 0.0192(9) 0.0220(9) 0.0320(10) -0.0158(8) -0.0071(8) 0.0047(7)
C5 0.0168(9) 0.0289(10) 0.0321(10) -0.0210(8) -0.0012(7) 0.0038(7)
C6 0.0222(9) 0.0233(9) 0.0215(9) -0.0106(8) -0.0002(7) 0.0023(7)
C7 0.0221(9) 0.0255(10) 0.0312(10) -0.0167(8) -0.0060(8) 0.0043(8)
C8 0.0213(9) 0.0274(10) 0.0295(10) -0.0175(8) -0.0046(8) 0.0052(8)
C9 0.0170(9) 0.0237(9) 0.0284(10) -0.0150(8) -0.0056(7) 0.0044(7)
C10 0.0219(9) 0.0318(10) 0.0266(10) -0.0179(8) -0.0028(8) 0.0051(8)
C11 0.0267(10) 0.0299(10) 0.0209(10) -0.0075(8) -0.0029(8) 0.0037(8)
C12 0.0241(10) 0.0227(10) 0.0303(10) -0.0111(8) -0.0055(8) 0.0080(8)
C13 0.0244(10) 0.0283(10) 0.0275(10) -0.0151(8) -0.0032(8) 0.0088(8)
C14 0.0266(10) 0.0265(10) 0.0227(10) -0.0115(8) -0.0041(8) 0.0073(8)
C15 0.0237(10) 0.0217(9) 0.0240(10) -0.0100(8) -0.0040(8) 0.0060(7)
C16 0.0226(9) 0.0230(9) 0.0256(10) -0.0109(8) -0.0056(8) 0.0066(7)
C17 0.0268(10) 0.0234(10) 0.0270(10) -0.0091(8) -0.0051(8) 0.0057(8)
C18 0.0339(11) 0.0219(10) 0.0292(10) -0.0112(8) -0.0105(9) 0.0080(8)
C19 0.0411(13) 0.0262(11) 0.0386(13) -0.0081(10) -0.0105(10) 0.0097(10)

loop_
_atom_type_symbol
_atom_type_description
_atom_type_scat_dispersion_real
_atom_type_scat_dispersion_imag
_atom_type_scat_source
C C 0.0033 0.0016 'International Tables Vol C Tables 4.2.6.8 and 6.1.1.4'
H H 0.0000 0.0000 'International Tables Vol C Tables 4.2.6.8 and 6.1.1.4'
O O 0.0106 0.0060 'International Tables Vol C Tables 4.2.6.8 and 6.1.1.4'
F F 0.0171 0.0103 'International Tables Vol C Tables 4.2.6.8 and 6.1.1.4'

loop_
_geom_angle_atom_site_label_1
_geom_angle_atom_site_label_2
_geom_angle_atom_site_label_3
_geom_angle
_geom_angle_site_symmetry_1
_geom_angle_site_symmetry_3
_geom_angle_publ_flag
C1 O C15 123.23(14) . . ?
O C1 C2 115.06(15) . . ?
O C1 C6 128.57(17) . . ?
C2 C1 C6 116.37(16) . . ?
F2 C2 C3 119.28(16) . . ?
F2 C2 C1 118.42(15) . . ?
C3 C2 C1 122.29(16) . . ?
F3 C3 C2 118.74(16) . . ?
F3 C3 C4 119.32(16) . . ?
C2 C3 C4 121.92(17) . . ?
C5 C4 C3 115.68(16) . . ?
C5 C4 C7 122.98(17) . . ?
C3 C4 C7 121.34(17) . . ?
F5 C5 C6 117.76(17) . . ?
F5 C5 C4 119.29(16) . . ?
C6 C5 C4 122.95(17) . . ?
F6 C6 C5 118.09(16) . . ?
F6 C6 C1 121.12(16) . . ?
C5 C6 C1 120.79(17) . . ?
C8 C7 C4 177.3(2) . . ?
C7 C8 C9 177.9(2) . . ?
C10 C9 C14 119.30(17) . . ?
C10 C9 C8 120.95(17) . . ?
C14 C9 C8 119.75(18) . . ?
C11 C10 C9 120.07(17) . . ?
C11 C10 H10 120.7(13) . . ?
C9 C10 H10 119.1(13) . . ?
C10 C11 C12 120.29(18) . . ?
C10 C11 H11 121.3(14) . . ?
C12 C11 H11 118.4(14) . . ?
C13 C12 C11 119.96(18) . . ?
C13 C12 H12 121.0(13) . . ?
C11 C12 H12 119.0(13) . . ?
C14 C13 C12 120.37(18) . . ?
C14 C13 H13 119.9(14) . . ?
C12 C13 H13 119.7(14) . . ?
C13 C14 C9 120.00(18) . . ?
C13 C14 H14 120.6(14) . . ?
C9 C14 H14 119.3(14) . . ?
O C15 C16 104.17(15) . . ?
O C15 H151 109.1(13) . . ?
C16 C15 H151 111.4(13) . . ?
O C15 H152 108.9(12) . . ?
C16 C15 H152 110.4(12) . . ?
H151 C15 H152 112.5(18) . . ?
C15 C16 C17 114.58(16) . . ?
C15 C16 H161 106.2(12) . . ?
C17 C16 H161 109.6(12) . . ?
C15 C16 H162 109.1(12) . . ?
C17 C16 H162 110.8(12) . . ?
H161 C16 H162 106.1(17) . . ?
C16 C17 C18 110.04(16) . . ?
C16 C17 H171 110.0(14) . . ?
C18 C17 H171 108.2(14) . . ?
C16 C17 H172 111.1(13) . . ?
C18 C17 H172 108.7(13) . . ?
H171 C17 H172 108.7(19) . . ?
C19 C18 C17 113.86(18) . . ?
C19 C18 H181 111.0(14) . . ?
C17 C18 H181 106.0(14) . . ?
C19 C18 H182 111.5(13) . . ?
C17 C18 H182 107.9(13) . . ?
H181 C18 H182 106.2(19) . . ?
C18 C19 H191 110.4(16) . . ?
C18 C19 H192 111.2(15) . . ?
H191 C19 H192 111(2) . . ?
C18 C19 H193 110.9(17) . . ?
H191 C19 H193 106(2) . . ?
H192 C19 H193 107(2) . . ?

loop_
_geom_bond_atom_site_label_1
_geom_bond_atom_site_label_2
_geom_bond_distance
_geom_bond_site_symmetry_2
_geom_bond_publ_flag
O C1 1.348(2) . ?
O C15 1.460(2) . ?
F2 C2 1.354(2) . ?
F3 C3 1.349(2) . ?
F5 C5 1.349(2) . ?
F6 C6 1.353(2) . ?
C1 C2 1.397(3) . ?
C1 C6 1.402(2) . ?
C2 C3 1.376(3) . ?
C3 C4 1.400(3) . ?
C4 C5 1.393(3) . ?
C4 C7 1.434(3) . ?
C5 C6 1.387(3) . ?
C7 C8 1.199(3) . ?
C8 C9 1.444(3) . ?
C9 C10 1.401(3) . ?
C9 C14 1.408(3) . ?
C10 C11 1.389(3) . ?
C10 H10 0.96(2) . ?
C11 C12 1.394(3) . ?
C11 H11 0.94(2) . ?
C12 C13 1.390(3) . ?
C12 H12 0.98(2) . ?
C13 C14 1.387(3) . ?
C13 H13 0.98(2) . ?
C14 H14 0.95(2) . ?
C15 C16 1.518(3) . ?
C15 H151 0.97(2) . ?
C15 H152 0.96(2) . ?
C16 C17 1.530(3) . ?
C16 H161 1.01(2) . ?
C16 H162 0.98(2) . ?
C17 C18 1.537(3) . ?
C17 H171 1.01(3) . ?
C17 H172 1.01(2) . ?
C18 C19 1.527(3) . ?
C18 H181 1.04(3) . ?
C18 H182 0.99(2) . ?
C19 H191 1.01(3) . ?
C19 H192 1.01(3) . ?
C19 H193 0.96(3) . ?

loop_
_geom_torsion_atom_site_label_1
_geom_torsion_atom_site_label_2
_geom_torsion_atom_site_label_3
_geom_torsion_atom_site_label_4
_geom_torsion
_geom_torsion_site_symmetry_1
_geom_torsion_site_symmetry_2
_geom_torsion_site_symmetry_3
_geom_torsion_site_symmetry_4
_geom_torsion_publ_flag
C15 O C1 C2 179.49(17) . . . . ?
C15 O C1 C6 -0.7(3) . . . . ?
C5 C4 C7 C8 175(4) . . . . ?
C3 C4 C7 C8 -6(5) . . . . ?
C4 C7 C8 C9 123(6) . . . . ?
C7 C8 C9 C10 -124(6) . . . . ?
C7 C8 C9 C14 56(6) . . . . ?
C1 O C15 C16 -174.96(17) . . . . ?
O C15 C16 C17 -178.12(17) . . . . ?
C15 C16 C17 C18 178.82(18) . . . . ?
C16 C17 C18 C19 -179.89(19) . . . . ?

loop_
_cod_related_entry_id
_cod_related_entry_database
_cod_related_entry_code
1 ChemSpider 4415026
